data_7028783
loop_
_publ_author_name
'Wojtaszak, Jakub'
'Mierzwicki, Krzysztof'
'Szafert, S\/lawomir'
'Gulia, Nurbey'
'Ejfler, Jolanta'

_publ_section_title
;
 Homoleptic aminophenolates of Zn, Mg and Ca. Synthesis, structure, DFT
 studies and polymerization activity in ROP of lactides.
;
_journal_issue 6
_journal_name_full 'Dalton transactions (Cambridge, England : 2003)'
_journal_page_first 2424
_journal_page_last 2436
_journal_paper_doi 10.1039/c3dt52868e
_journal_volume 43
_journal_year 2014
_chemical_formula_moiety 'C40 H64 Ca N2 O6, C7 H8'
_chemical_formula_sum 'C47 H72 Ca N2 O6'
_chemical_formula_weight 801.15
_chemical_name_systematic
; 
 ? 
;
_space_group_IT_number 2
_symmetry_cell_setting triclinic
_symmetry_space_group_name_Hall '-P 1'
_symmetry_space_group_name_H-M 'P -1'
_atom_sites_solution_hydrogens geom
_atom_sites_solution_primary direct
_atom_sites_solution_secondary difmap
_audit_creation_method SHELXL-97
_cell_angle_alpha 81.41(3)
_cell_angle_beta 74.00(3)
_cell_angle_gamma 71.62(3)
_cell_formula_units_Z 2
_cell_length_a 10.293(3)
_cell_length_b 15.167(4)
_cell_length_c 16.176(4)
_cell_measurement_temperature 100(2)
_cell_volume 2298.2(12)
_computing_cell_refinement
;
CrysAlis RED, Oxford Diffraction Ltd.,
;
_computing_data_collection
;
CrysAlis CCD, Oxford Diffraction Ltd.,
;
_computing_data_reduction
;
CrysAlis RED, Oxford Diffraction Ltd.,
;
_computing_structure_refinement 'SHELXL-97 (Sheldrick, 1997)'
_computing_structure_solution 'SHELXS-97 (Sheldrick, 1990)'
_diffrn_ambient_temperature 100(2)
_diffrn_measured_fraction_theta_full 0.987
_diffrn_measured_fraction_theta_max 0.899
_diffrn_measurement_device_type 'Kuma KM-4 CCD area-detector'
_diffrn_measurement_method '\w scans'
_diffrn_radiation_monochromator graphite
_diffrn_radiation_source 'fine-focus sealed tube'
_diffrn_radiation_type MoK\a
_diffrn_radiation_wavelength 0.71073
_diffrn_reflns_av_R_equivalents 0.0676
_diffrn_reflns_av_sigmaI/netI 0.2627
_diffrn_reflns_limit_h_max 13
_diffrn_reflns_limit_h_min -13
_diffrn_reflns_limit_k_max 20
_diffrn_reflns_limit_k_min -20
_diffrn_reflns_limit_l_max 21
_diffrn_reflns_limit_l_min -21
_diffrn_reflns_number 20255
_diffrn_reflns_theta_full 26.00
_diffrn_reflns_theta_max 28.62
_diffrn_reflns_theta_min 2.78
_exptl_absorpt_coefficient_mu 0.184
_exptl_absorpt_correction_type none
_exptl_crystal_colour colourless
_exptl_crystal_density_diffrn 1.158
_exptl_crystal_density_method 'not measured'
_exptl_crystal_description block
_exptl_crystal_F_000 872
_exptl_crystal_size_max 0.24
_exptl_crystal_size_mid 0.18
_exptl_crystal_size_min 0.15
_refine_diff_density_max 0.812
_refine_diff_density_min -0.598
_refine_diff_density_rms 0.062
_refine_ls_extinction_method none
_refine_ls_goodness_of_fit_ref 0.900
_refine_ls_hydrogen_treatment constr
_refine_ls_matrix_type full
_refine_ls_number_parameters 508
_refine_ls_number_reflns 10595
_refine_ls_number_restraints 0
_refine_ls_restrained_S_all 0.900
_refine_ls_R_factor_all 0.1862
_refine_ls_R_factor_gt 0.0688
_refine_ls_shift/su_max 0.000
_refine_ls_shift/su_mean 0.000
_refine_ls_structure_factor_coef Fsqd
_refine_ls_weighting_details 'calc w=1/[\s^2^(Fo^2^)+(0.0733P)^2^+0.0000P] where P=(Fo^2^+2Fc^2^)/3'
_refine_ls_weighting_scheme calc
_refine_ls_wR_factor_gt 0.1393
_refine_ls_wR_factor_ref 0.1799
_reflns_number_gt 4007
_reflns_number_total 10595
_reflns_threshold_expression >2sigma(I)
_cod_data_source_file c3dt52868e.txt
_cod_data_source_block pomiar
_cod_original_cell_volume 2298.2(11)
_cod_database_code 7028783

loop_
_symmetry_equiv_pos_as_xyz
'x, y, z'
'-x, -y, -z'

loop_
_atom_site_label
_atom_site_type_symbol
_atom_site_fract_x
_atom_site_fract_y
_atom_site_fract_z
_atom_site_U_iso_or_equiv
_atom_site_adp_type
_atom_site_occupancy
_atom_site_symmetry_multiplicity
_atom_site_calc_flag
_atom_site_refinement_flags
Ca1 Ca 0.93190(7) 0.26848(5) 0.44656(5) 0.0289(2) Uani 1 1 d .
O1 O 1.0255(2) 0.17978(16) 0.54743(16) 0.0334(6) Uani 1 1 d .
O2 O 0.9019(2) 0.16425(16) 0.35995(15) 0.0320(6) Uani 1 1 d .
O3 O 0.7453(2) 0.11009(17) 0.32421(16) 0.0352(6) Uani 1 1 d .
O4 O 1.1088(2) 0.31665(16) 0.36212(16) 0.0316(6) Uani 1 1 d .
O5 O 0.8185(2) 0.40696(16) 0.52079(17) 0.0378(7) Uani 1 1 d .
O6 O 0.6551(3) 0.54663(17) 0.54289(19) 0.0449(7) Uani 1 1 d .
N1 N 0.7310(3) 0.19484(19) 0.52935(18) 0.0270(7) Uani 1 1 d .
N2 N 0.7906(3) 0.40668(19) 0.3537(2) 0.0317(7) Uani 1 1 d .
C1 C 0.9727(4) 0.1584(2) 0.6297(3) 0.0310(9) Uani 1 1 d .
C2 C 0.8491(3) 0.1291(2) 0.6527(2) 0.0266(8) Uani 1 1 d .
C3 C 0.7873(4) 0.1092(2) 0.7391(2) 0.0276(8) Uani 1 1 d .
H3A H 0.7029 0.0913 0.7528 0.033 Uiso 1 1 calc R
C4 C 0.8446(4) 0.1145(2) 0.8051(2) 0.0304(9) Uani 1 1 d .
C5 C 0.9723(4) 0.1386(3) 0.7810(2) 0.0341(9) Uani 1 1 d .
H5A H 1.0160 0.1405 0.8251 0.041 Uiso 1 1 calc R
C6 C 1.0378(4) 0.1601(2) 0.6959(2) 0.0313(9) Uani 1 1 d .
C7 C 0.7807(4) 0.0898(3) 0.9005(2) 0.0400(10) Uani 1 1 d .
C8 C 0.6404(6) 0.0719(6) 0.9148(3) 0.135(3) Uani 1 1 d .
H8A H 0.6086 0.0515 0.9754 0.202 Uiso 1 1 calc R
H8B H 0.6499 0.0232 0.8781 0.202 Uiso 1 1 calc R
H8C H 0.5712 0.1292 0.9002 0.202 Uiso 1 1 calc R
C9 C 0.7688(7) 0.1600(4) 0.9589(3) 0.099(2) Uani 1 1 d .
H9A H 0.7007 0.2188 0.9459 0.149 Uiso 1 1 calc R
H9B H 0.8612 0.1701 0.9506 0.149 Uiso 1 1 calc R
H9C H 0.7365 0.1377 1.0188 0.149 Uiso 1 1 calc R
C10 C 0.8723(7) -0.0024(5) 0.9309(3) 0.139(3) Uani 1 1 d .
H10A H 0.9637 0.0045 0.9314 0.209 Uiso 1 1 calc R
H10B H 0.8871 -0.0500 0.8918 0.209 Uiso 1 1 calc R
H10C H 0.8253 -0.0211 0.9893 0.209 Uiso 1 1 calc R
C11 C 1.1815(4) 0.1817(3) 0.6724(3) 0.0397(10) Uani 1 1 d .
C12 C 1.1663(4) 0.2809(3) 0.6302(3) 0.0586(14) Uani 1 1 d .
H12A H 1.2585 0.2929 0.6140 0.088 Uiso 1 1 calc R
H12B H 1.0997 0.3258 0.6710 0.088 Uiso 1 1 calc R
H12C H 1.1311 0.2872 0.5785 0.088 Uiso 1 1 calc R
C13 C 1.2395(4) 0.1733(4) 0.7512(3) 0.0617(14) Uani 1 1 d .
H13A H 1.2512 0.1101 0.7786 0.093 Uiso 1 1 calc R
H13B H 1.1735 0.2182 0.7923 0.093 Uiso 1 1 calc R
H13C H 1.3311 0.1863 0.7335 0.093 Uiso 1 1 calc R
C14 C 1.2914(3) 0.1121(2) 0.6098(2) 0.0339(9) Uani 1 1 d .
H14A H 1.3013 0.0487 0.6365 0.051 Uiso 1 1 calc R
H14B H 1.3824 0.1255 0.5964 0.051 Uiso 1 1 calc R
H14C H 1.2606 0.1178 0.5566 0.051 Uiso 1 1 calc R
C15 C 0.7910(3) 0.1118(2) 0.5827(2) 0.0276(8) Uani 1 1 d .
H15A H 0.8677 0.0677 0.5440 0.033 Uiso 1 1 calc R
H15B H 0.7166 0.0808 0.6097 0.033 Uiso 1 1 calc R
C16 C 0.6090(3) 0.2575(2) 0.5845(3) 0.0389(10) Uani 1 1 d .
H16A H 0.5392 0.2243 0.6130 0.058 Uiso 1 1 calc R
H16B H 0.5665 0.3115 0.5491 0.058 Uiso 1 1 calc R
H16C H 0.6401 0.2787 0.6282 0.058 Uiso 1 1 calc R
C17 C 0.6825(4) 0.1649(3) 0.4630(2) 0.0336(9) Uani 1 1 d .
H17A H 0.6240 0.2206 0.4360 0.040 Uiso 1 1 calc R
H17B H 0.6217 0.1244 0.4916 0.040 Uiso 1 1 calc R
C18 C 0.8005(3) 0.1131(2) 0.3934(2) 0.0260(8) Uani 1 1 d .
H18A H 0.8462 0.0488 0.4156 0.031 Uiso 1 1 calc R
C19 C 0.9680(4) 0.1344(3) 0.2733(2) 0.0314(9) Uani 1 1 d .
H19A H 1.0518 0.0796 0.2727 0.038 Uiso 1 1 calc R
H19B H 0.9970 0.1851 0.2340 0.038 Uiso 1 1 calc R
C20 C 0.8535(4) 0.1096(3) 0.2476(3) 0.0437(11) Uani 1 1 d .
H20A H 0.8173 0.1561 0.2032 0.052 Uiso 1 1 calc R
H20B H 0.8905 0.0474 0.2242 0.052 Uiso 1 1 calc R
C21 C 1.1233(4) 0.3121(2) 0.2788(2) 0.0297(9) Uani 1 1 d .
C22 C 1.0173(4) 0.3710(2) 0.2389(3) 0.0341(10) Uani 1 1 d .
C23 C 1.0270(4) 0.3651(3) 0.1523(3) 0.0371(10) Uani 1 1 d .
H23A H 0.9553 0.4061 0.1268 0.045 Uiso 1 1 calc R
C24 C 1.1384(4) 0.3012(3) 0.1015(2) 0.0337(9) Uani 1 1 d .
C25 C 1.2429(4) 0.2444(2) 0.1421(2) 0.0317(9) Uani 1 1 d .
H25A H 1.3202 0.2006 0.1087 0.038 Uiso 1 1 calc R
C26 C 1.2415(4) 0.2476(2) 0.2281(2) 0.0263(8) Uani 1 1 d .
C27 C 1.1461(4) 0.2968(3) 0.0065(2) 0.0406(10) Uani 1 1 d .
C28A C 1.0154(6) 0.2797(5) -0.0023(3) 0.111(3) Uani 1 1 d .
H28A H 0.9323 0.3267 0.0273 0.166 Uiso 1 1 calc R
H28B H 1.0118 0.2175 0.0235 0.166 Uiso 1 1 calc R
H28C H 1.0164 0.2836 -0.0635 0.166 Uiso 1 1 calc R
C29A C 1.1562(9) 0.3867(5) -0.0413(4) 0.152(4) Uani 1 1 d .
H29A H 1.0706 0.4363 -0.0189 0.228 Uiso 1 1 calc R
H29B H 1.1659 0.3823 -0.1027 0.228 Uiso 1 1 calc R
H29C H 1.2387 0.4009 -0.0340 0.228 Uiso 1 1 calc R
C30A C 1.2779(7) 0.2263(5) -0.0351(3) 0.137(3) Uani 1 1 d .
H30A H 1.3603 0.2431 -0.0311 0.206 Uiso 1 1 calc R
H30B H 1.2803 0.2248 -0.0959 0.206 Uiso 1 1 calc R
H30C H 1.2796 0.1648 -0.0057 0.206 Uiso 1 1 calc R
C31 C 1.3617(4) 0.1846(2) 0.2667(2) 0.0277(8) Uani 1 1 d .
C32 C 1.3088(4) 0.1165(2) 0.3380(2) 0.0373(10) Uani 1 1 d .
H32A H 1.2700 0.0776 0.3141 0.056 Uiso 1 1 calc R
H32B H 1.2351 0.1515 0.3839 0.056 Uiso 1 1 calc R
H32C H 1.3874 0.0769 0.3618 0.056 Uiso 1 1 calc R
C33 C 1.4832(4) 0.1264(3) 0.1999(2) 0.0390(10) Uani 1 1 d .
H33A H 1.5199 0.1679 0.1532 0.059 Uiso 1 1 calc R
H33B H 1.4487 0.0847 0.1764 0.059 Uiso 1 1 calc R
H33C H 1.5588 0.0895 0.2276 0.059 Uiso 1 1 calc R
C34 C 1.4241(4) 0.2444(2) 0.3053(2) 0.0348(9) Uani 1 1 d .
H34A H 1.4587 0.2880 0.2601 0.052 Uiso 1 1 calc R
H34B H 1.5023 0.2037 0.3289 0.052 Uiso 1 1 calc R
H34C H 1.3508 0.2792 0.3514 0.052 Uiso 1 1 calc R
C35 C 0.9019(3) 0.4444(2) 0.2904(3) 0.0363(10) Uani 1 1 d .
H35A H 0.8566 0.4926 0.2504 0.044 Uiso 1 1 calc R
H35B H 0.9438 0.4746 0.3223 0.044 Uiso 1 1 calc R
C36 C 0.7084(4) 0.3802(3) 0.3049(3) 0.0422(10) Uani 1 1 d .
H36A H 0.6603 0.4356 0.2734 0.063 Uiso 1 1 calc R
H36B H 0.6382 0.3531 0.3450 0.063 Uiso 1 1 calc R
H36C H 0.7720 0.3344 0.2641 0.063 Uiso 1 1 calc R
C37 C 0.6944(4) 0.4799(2) 0.4111(3) 0.0403(10) Uani 1 1 d .
H37A H 0.6072 0.4621 0.4401 0.048 Uiso 1 1 calc R
H37B H 0.6676 0.5390 0.3760 0.048 Uiso 1 1 calc R
C38 C 0.7594(4) 0.4952(2) 0.4783(3) 0.0388(10) Uani 1 1 d .
H38A H 0.8335 0.5275 0.4517 0.047 Uiso 1 1 calc R
C39 C 0.8046(5) 0.4263(3) 0.6089(3) 0.0571(13) Uani 1 1 d .
H39A H 0.8984 0.4176 0.6194 0.069 Uiso 1 1 calc R
H39B H 0.7572 0.3847 0.6509 0.069 Uiso 1 1 calc R
C40 C 0.7167(4) 0.5260(3) 0.6167(3) 0.0488(12) Uani 1 1 d .
H40A H 0.6426 0.5336 0.6713 0.059 Uiso 1 1 calc R
H40B H 0.7760 0.5671 0.6142 0.059 Uiso 1 1 calc R
C41 C 0.4667(4) 0.4616(3) 0.1176(2) 0.0409(10) Uani 1 1 d .
C42 C 0.5017(6) 0.5351(4) 0.1375(3) 0.0703(16) Uani 1 1 d .
H42A H 0.5984 0.5306 0.1299 0.084 Uiso 1 1 calc R
C43 C 0.4014(10) 0.6142(5) 0.1676(4) 0.103(3) Uani 1 1 d .
H43A H 0.4288 0.6643 0.1794 0.123 Uiso 1 1 calc R
C44 C 0.2656(9) 0.6214(4) 0.1806(4) 0.107(3) Uani 1 1 d .
H44A H 0.1963 0.6765 0.2020 0.129 Uiso 1 1 calc R
C45 C 0.2249(5) 0.5510(4) 0.1635(3) 0.0765(18) Uani 1 1 d .
H45A H 0.1274 0.5567 0.1733 0.092 Uiso 1 1 calc R
C46 C 0.3244(5) 0.4709(3) 0.1318(3) 0.0505(12) Uani 1 1 d .
H46A H 0.2951 0.4218 0.1197 0.061 Uiso 1 1 calc R
C47 C 0.5777(5) 0.3756(4) 0.0818(3) 0.089(2) Uani 1 1 d .
H47A H 0.6715 0.3824 0.0757 0.133 Uiso 1 1 calc R
H47B H 0.5673 0.3672 0.0253 0.133 Uiso 1 1 calc R
H47C H 0.5664 0.3213 0.1211 0.133 Uiso 1 1 calc R

loop_
_atom_site_aniso_label
_atom_site_aniso_U_11
_atom_site_aniso_U_22
_atom_site_aniso_U_33
_atom_site_aniso_U_23
_atom_site_aniso_U_13
_atom_site_aniso_U_12
Ca1 0.0211(4) 0.0221(4) 0.0419(5) -0.0005(4) -0.0041(3) -0.0079(3)
O1 0.0230(14) 0.0355(15) 0.0385(16) 0.0038(13) -0.0054(12) -0.0088(11)
O2 0.0273(14) 0.0333(15) 0.0360(16) -0.0075(12) 0.0030(12) -0.0163(11)
O3 0.0250(14) 0.0445(16) 0.0379(16) -0.0024(13) -0.0077(12) -0.0127(12)
O4 0.0256(14) 0.0334(15) 0.0343(16) 0.0024(12) -0.0057(12) -0.0098(11)
O5 0.0313(15) 0.0256(15) 0.0540(18) -0.0105(13) -0.0073(13) -0.0038(12)
O6 0.0255(15) 0.0324(16) 0.070(2) -0.0148(15) -0.0025(15) -0.0008(12)
N1 0.0201(16) 0.0331(18) 0.0303(17) -0.0021(15) -0.0123(14) -0.0057(13)
N2 0.0263(17) 0.0225(17) 0.046(2) 0.0002(15) -0.0054(15) -0.0107(13)
C1 0.023(2) 0.023(2) 0.042(2) -0.0108(18) 0.0017(18) -0.0051(16)
C2 0.0211(19) 0.028(2) 0.030(2) -0.0012(17) -0.0028(16) -0.0085(16)
C3 0.027(2) 0.0217(19) 0.037(2) -0.0038(17) -0.0071(18) -0.0102(15)
C4 0.021(2) 0.038(2) 0.031(2) -0.0166(18) -0.0019(17) -0.0041(17)
C5 0.026(2) 0.046(3) 0.033(2) -0.0153(19) -0.0050(18) -0.0088(18)
C6 0.021(2) 0.033(2) 0.042(2) -0.0139(19) -0.0095(18) -0.0060(16)
C7 0.025(2) 0.059(3) 0.035(2) -0.017(2) -0.0055(18) -0.0055(19)
C8 0.103(5) 0.314(10) 0.035(3) -0.002(5) -0.006(3) -0.137(6)
C9 0.156(6) 0.095(4) 0.057(3) -0.040(3) 0.026(4) -0.080(4)
C10 0.145(6) 0.137(6) 0.046(4) 0.027(4) 0.027(4) 0.025(5)
C11 0.023(2) 0.044(3) 0.054(3) -0.019(2) -0.0068(19) -0.0077(18)
C12 0.027(2) 0.039(3) 0.114(4) -0.016(3) -0.010(3) -0.016(2)
C13 0.029(2) 0.106(4) 0.061(3) -0.039(3) -0.004(2) -0.027(3)
C14 0.021(2) 0.038(2) 0.043(2) -0.0093(19) -0.0038(18) -0.0100(17)
C15 0.023(2) 0.0214(19) 0.038(2) -0.0034(17) -0.0056(17) -0.0070(15)
C16 0.018(2) 0.031(2) 0.057(3) -0.004(2) -0.0001(19) 0.0010(16)
C17 0.025(2) 0.032(2) 0.042(2) -0.0009(19) 0.0000(18) -0.0141(17)
C18 0.023(2) 0.027(2) 0.032(2) -0.0033(17) -0.0085(17) -0.0105(16)
C19 0.021(2) 0.032(2) 0.036(2) -0.0046(18) 0.0010(17) -0.0068(16)
C20 0.028(2) 0.058(3) 0.044(3) -0.007(2) 0.005(2) -0.022(2)
C21 0.024(2) 0.032(2) 0.036(2) 0.0080(18) -0.0064(18) -0.0170(17)
C22 0.027(2) 0.025(2) 0.049(3) 0.0119(19) -0.0094(19) -0.0112(17)
C23 0.031(2) 0.038(2) 0.044(3) 0.020(2) -0.018(2) -0.0156(19)
C24 0.031(2) 0.043(2) 0.030(2) 0.0096(19) -0.0052(18) -0.0212(19)
C25 0.026(2) 0.032(2) 0.038(2) 0.0073(19) -0.0057(18) -0.0161(17)
C26 0.026(2) 0.0183(19) 0.035(2) 0.0058(17) -0.0071(17) -0.0107(16)
C27 0.042(3) 0.046(3) 0.032(2) 0.020(2) -0.021(2) -0.010(2)
C28A 0.083(4) 0.237(8) 0.048(3) -0.038(4) -0.007(3) -0.090(5)
C29A 0.281(10) 0.199(8) 0.060(4) 0.077(5) -0.075(5) -0.194(8)
C30A 0.124(6) 0.187(7) 0.051(4) -0.039(4) -0.035(4) 0.050(5)
C31 0.027(2) 0.0238(19) 0.033(2) 0.0033(17) -0.0112(17) -0.0077(16)
C32 0.040(2) 0.030(2) 0.044(2) 0.0042(19) -0.019(2) -0.0088(18)
C33 0.034(2) 0.046(3) 0.041(2) -0.006(2) -0.014(2) -0.0111(19)
C34 0.028(2) 0.031(2) 0.048(3) -0.0036(19) -0.0127(19) -0.0088(17)
C35 0.021(2) 0.022(2) 0.059(3) 0.0070(19) -0.0070(19) -0.0028(16)
C36 0.032(2) 0.036(2) 0.061(3) 0.009(2) -0.018(2) -0.0126(18)
C37 0.028(2) 0.023(2) 0.067(3) 0.000(2) -0.009(2) -0.0063(17)
C38 0.020(2) 0.019(2) 0.067(3) -0.001(2) -0.003(2) 0.0010(16)
C39 0.057(3) 0.044(3) 0.070(3) -0.028(3) -0.022(3) 0.001(2)
C40 0.031(2) 0.043(3) 0.072(3) -0.013(2) -0.008(2) -0.010(2)
C41 0.038(3) 0.040(3) 0.034(2) -0.002(2) 0.0026(19) -0.007(2)
C42 0.069(4) 0.099(5) 0.058(3) 0.015(3) -0.012(3) -0.059(4)
C43 0.189(8) 0.070(5) 0.065(4) -0.019(3) 0.009(5) -0.087(5)
C44 0.141(7) 0.031(3) 0.088(5) -0.008(3) 0.056(4) -0.011(4)
C45 0.032(3) 0.076(4) 0.078(4) 0.034(3) 0.016(3) 0.001(3)
C46 0.060(3) 0.047(3) 0.055(3) 0.000(2) -0.016(2) -0.030(2)
C47 0.082(4) 0.082(4) 0.044(3) 0.002(3) 0.009(3) 0.033(3)

loop_
_atom_type_symbol
_atom_type_description
_atom_type_scat_dispersion_real
_atom_type_scat_dispersion_imag
_atom_type_scat_source
C C 0.0033 0.0016 'International Tables Vol C Tables 4.2.6.8 and 6.1.1.4'
H H 0.0000 0.0000 'International Tables Vol C Tables 4.2.6.8 and 6.1.1.4'
N N 0.0061 0.0033 'International Tables Vol C Tables 4.2.6.8 and 6.1.1.4'
O O 0.0106 0.0060 'International Tables Vol C Tables 4.2.6.8 and 6.1.1.4'
Ca Ca 0.2262 0.3064 'International Tables Vol C Tables 4.2.6.8 and 6.1.1.4'

loop_
_geom_angle_atom_site_label_1
_geom_angle_atom_site_label_2
_geom_angle_atom_site_label_3
_geom_angle
O1 Ca1 O4 103.14(9)
O1 Ca1 O5 98.77(10)
O4 Ca1 O5 96.01(9)
O1 Ca1 O2 105.68(9)
O4 Ca1 O2 103.07(9)
O5 Ca1 O2 144.36(9)
O1 Ca1 N1 78.70(9)
O4 Ca1 N1 171.73(9)
O5 Ca1 N1 91.64(9)
O2 Ca1 N1 68.74(9)
O1 Ca1 N2 165.81(10)
O4 Ca1 N2 80.16(9)
O5 Ca1 N2 67.07(9)
O2 Ca1 N2 86.71(9)
N1 Ca1 N2 100.04(9)
O1 Ca1 C21 118.94(10)
O4 Ca1 C21 23.74(9)
O5 Ca1 C21 108.93(10)
O2 Ca1 C21 81.45(9)
N1 Ca1 C21 149.00(10)
N2 Ca1 C21 69.00(10)
C1 O1 Ca1 133.0(2)
C18 O2 C19 104.0(2)
C18 O2 Ca1 121.11(19)
C19 O2 Ca1 134.87(19)
C18 O3 C20 107.6(3)
C21 O4 Ca1 114.0(2)
C38 O5 C39 105.9(3)
C38 O5 Ca1 122.6(2)
C39 O5 Ca1 131.3(2)
C38 O6 C40 104.4(3)
C16 N1 C15 109.1(3)
C16 N1 C17 108.7(3)
C15 N1 C17 108.9(3)
C16 N1 Ca1 115.0(2)
C15 N1 Ca1 108.57(18)
C17 N1 Ca1 106.42(19)
C36 N2 C37 108.7(3)
C36 N2 C35 108.4(3)
C37 N2 C35 109.6(3)
C36 N2 Ca1 115.8(2)
C37 N2 Ca1 109.1(2)
C35 N2 Ca1 105.2(2)
O1 C1 C2 119.0(3)
O1 C1 C6 122.8(3)
C2 C1 C6 118.2(3)
C3 C2 C1 120.7(3)
C3 C2 C15 119.9(3)
C1 C2 C15 119.2(3)
C4 C3 C2 122.3(3)
C4 C3 H3A 118.8
C2 C3 H3A 118.8
C3 C4 C5 116.5(3)
C3 C4 C7 123.2(3)
C5 C4 C7 120.3(3)
C6 C5 C4 123.6(3)
C6 C5 H5A 118.2
C4 C5 H5A 118.2
C5 C6 C1 118.6(3)
C5 C6 C11 121.5(3)
C1 C6 C11 119.8(3)
C9 C7 C8 109.8(4)
C9 C7 C10 107.1(5)
C8 C7 C10 103.1(5)
C9 C7 C4 113.3(4)
C8 C7 C4 112.9(3)
C10 C7 C4 110.1(3)
C7 C8 H8A 109.5
C7 C8 H8B 109.5
H8A C8 H8B 109.5
C7 C8 H8C 109.5
H8A C8 H8C 109.5
H8B C8 H8C 109.5
C7 C9 H9A 109.5
C7 C9 H9B 109.5
H9A C9 H9B 109.5
C7 C9 H9C 109.5
H9A C9 H9C 109.5
H9B C9 H9C 109.5
C7 C10 H10A 109.5
C7 C10 H10B 109.5
H10A C10 H10B 109.5
C7 C10 H10C 109.5
H10A C10 H10C 109.5
H10B C10 H10C 109.5
C13 C11 C14 106.8(3)
C13 C11 C12 108.3(3)
C14 C11 C12 109.2(3)
C13 C11 C6 112.1(3)
C14 C11 C6 110.0(3)
C12 C11 C6 110.3(3)
C11 C12 H12A 109.5
C11 C12 H12B 109.5
H12A C12 H12B 109.5
C11 C12 H12C 109.5
H12A C12 H12C 109.5
H12B C12 H12C 109.5
C11 C13 H13A 109.5
C11 C13 H13B 109.5
H13A C13 H13B 109.5
C11 C13 H13C 109.5
H13A C13 H13C 109.5
H13B C13 H13C 109.5
C11 C14 H14A 109.5
C11 C14 H14B 109.5
H14A C14 H14B 109.5
C11 C14 H14C 109.5
H14A C14 H14C 109.5
H14B C14 H14C 109.5
N1 C15 C2 116.2(3)
N1 C15 H15A 108.2
C2 C15 H15A 108.2
N1 C15 H15B 108.2
C2 C15 H15B 108.2
H15A C15 H15B 107.4
N1 C16 H16A 109.5
N1 C16 H16B 109.5
H16A C16 H16B 109.5
N1 C16 H16C 109.5
H16A C16 H16C 109.5
H16B C16 H16C 109.5
N1 C17 C18 114.0(3)
N1 C17 H17A 108.8
C18 C17 H17A 108.8
N1 C17 H17B 108.8
C18 C17 H17B 108.8
H17A C17 H17B 107.6
O3 C18 O2 105.6(3)
O3 C18 C17 108.5(3)
O2 C18 C17 109.8(3)
O3 C18 H18A 110.9
O2 C18 H18A 110.9
C17 C18 H18A 110.9
O2 C19 C20 103.7(3)
O2 C19 H19A 111.0
C20 C19 H19A 111.0
O2 C19 H19B 111.0
C20 C19 H19B 111.0
H19A C19 H19B 109.0
O3 C20 C19 105.6(3)
O3 C20 H20A 110.6
C19 C20 H20A 110.6
O3 C20 H20B 110.6
C19 C20 H20B 110.6
H20A C20 H20B 108.7
O4 C21 C22 119.2(3)
O4 C21 C26 122.0(3)
C22 C21 C26 118.8(3)
C22 C21 Ca1 97.5(2)
C26 C21 Ca1 127.0(2)
C23 C22 C21 120.5(4)
C23 C22 C35 121.2(3)
C21 C22 C35 118.1(4)
C22 C23 C24 122.3(3)
C22 C23 H23A 118.8
C24 C23 H23A 118.8
C23 C24 C25 116.2(3)
C23 C24 C27 121.0(3)
C25 C24 C27 122.8(4)
C26 C25 C24 124.6(4)
C26 C25 H25A 117.7
C24 C25 H25A 117.7
C25 C26 C21 117.5(3)
C25 C26 C31 121.2(3)
C21 C26 C31 121.2(3)
C29A C27 C30A 104.9(5)
C29A C27 C28A 108.0(4)
C30A C27 C28A 112.8(5)
C29A C27 C24 109.9(4)
C30A C27 C24 111.1(3)
C28A C27 C24 109.9(3)
C27 C28A H28A 109.5
C27 C28A H28B 109.5
H28A C28A H28B 109.5
C27 C28A H28C 109.5
H28A C28A H28C 109.5
H28B C28A H28C 109.5
C27 C29A H29A 109.5
C27 C29A H29B 109.5
H29A C29A H29B 109.5
C27 C29A H29C 109.5
H29A C29A H29C 109.5
H29B C29A H29C 109.5
C27 C30A H30A 109.5
C27 C30A H30B 109.5
H30A C30A H30B 109.5
C27 C30A H30C 109.5
H30A C30A H30C 109.5
H30B C30A H30C 109.5
C26 C31 C32 110.9(3)
C26 C31 C33 113.0(3)
C32 C31 C33 107.2(3)
C26 C31 C34 109.8(3)
C32 C31 C34 108.7(3)
C33 C31 C34 107.1(3)
C31 C32 H32A 109.5
C31 C32 H32B 109.5
H32A C32 H32B 109.5
C31 C32 H32C 109.5
H32A C32 H32C 109.5
H32B C32 H32C 109.5
C31 C33 H33A 109.5
C31 C33 H33B 109.5
H33A C33 H33B 109.5
C31 C33 H33C 109.5
H33A C33 H33C 109.5
H33B C33 H33C 109.5
C31 C34 H34A 109.5
C31 C34 H34B 109.5
H34A C34 H34B 109.5
C31 C34 H34C 109.5
H34A C34 H34C 109.5
H34B C34 H34C 109.5
C22 C35 N2 113.2(3)
C22 C35 H35A 108.9
N2 C35 H35A 108.9
C22 C35 H35B 108.9
N2 C35 H35B 108.9
H35A C35 H35B 107.8
N2 C36 H36A 109.5
N2 C36 H36B 109.5
H36A C36 H36B 109.5
N2 C36 H36C 109.5
H36A C36 H36C 109.5
H36B C36 H36C 109.5
N2 C37 C38 112.6(3)
N2 C37 H37A 109.1
C38 C37 H37A 109.1
N2 C37 H37B 109.1
C38 C37 H37B 109.1
H37A C37 H37B 107.8
O6 C38 O5 105.4(3)
O6 C38 C37 110.0(3)
O5 C38 C37 109.5(3)
O6 C38 H38A 110.6
O5 C38 H38A 110.6
C37 C38 H38A 110.6
O5 C39 C40 105.0(4)
O5 C39 H39A 110.7
C40 C39 H39A 110.7
O5 C39 H39B 110.7
C40 C39 H39B 110.7
H39A C39 H39B 108.8
O6 C40 C39 103.8(3)
O6 C40 H40A 111.0
C39 C40 H40A 111.0
O6 C40 H40B 111.0
C39 C40 H40B 111.0
H40A C40 H40B 109.0
C42 C41 C46 116.7(4)
C42 C41 C47 121.7(5)
C46 C41 C47 121.5(4)
C43 C42 C41 121.8(5)
C43 C42 H42A 119.1
C41 C42 H42A 119.1
C44 C43 C42 120.3(5)
C44 C43 H43A 119.9
C42 C43 H43A 119.9
C43 C44 C45 120.5(5)
C43 C44 H44A 119.7
C45 C44 H44A 119.7
C44 C45 C46 120.3(5)
C44 C45 H45A 119.9
C46 C45 H45A 119.9
C45 C46 C41 120.4(4)
C45 C46 H46A 119.8
C41 C46 H46A 119.8
C41 C47 H47A 109.5
C41 C47 H47B 109.5
H47A C47 H47B 109.5
C41 C47 H47C 109.5
H47A C47 H47C 109.5
H47B C47 H47C 109.5

loop_
_geom_bond_atom_site_label_1
_geom_bond_atom_site_label_2
_geom_bond_distance
Ca1 O1 2.189(3)
Ca1 O4 2.210(2)
Ca1 O5 2.377(3)
Ca1 O2 2.401(2)
Ca1 N1 2.608(3)
Ca1 N2 2.666(3)
Ca1 C21 3.003(4)
O1 C1 1.325(4)
O2 C18 1.434(4)
O2 C19 1.450(4)
O3 C18 1.399(4)
O3 C20 1.419(4)
O4 C21 1.324(4)
O5 C38 1.440(4)
O5 C39 1.458(5)
O6 C38 1.396(4)
O6 C40 1.451(5)
N1 C16 1.470(4)
N1 C15 1.480(4)
N1 C17 1.480(4)
N2 C36 1.475(4)
N2 C37 1.478(4)
N2 C35 1.510(4)
C1 C2 1.414(5)
C1 C6 1.417(5)
C2 C3 1.398(5)
C2 C15 1.507(5)
C3 C4 1.376(5)
C3 H3A 0.9500
C4 C5 1.412(5)
C4 C7 1.542(5)
C5 C6 1.396(5)
C5 H5A 0.9500
C6 C11 1.549(5)
C7 C9 1.482(6)
C7 C8 1.503(6)
C7 C10 1.518(7)
C8 H8A 0.9800
C8 H8B 0.9800
C8 H8C 0.9800
C9 H9A 0.9800
C9 H9B 0.9800
C9 H9C 0.9800
C10 H10A 0.9800
C10 H10B 0.9800
C10 H10C 0.9800
C11 C13 1.524(5)
C11 C14 1.534(5)
C11 C12 1.535(5)
C12 H12A 0.9800
C12 H12B 0.9800
C12 H12C 0.9800
C13 H13A 0.9800
C13 H13B 0.9800
C13 H13C 0.9800
C14 H14A 0.9800
C14 H14B 0.9800
C14 H14C 0.9800
C15 H15A 0.9900
C15 H15B 0.9900
C16 H16A 0.9800
C16 H16B 0.9800
C16 H16C 0.9800
C17 C18 1.507(5)
C17 H17A 0.9900
C17 H17B 0.9900
C18 H18A 1.0000
C19 C20 1.516(5)
C19 H19A 0.9900
C19 H19B 0.9900
C20 H20A 0.9900
C20 H20B 0.9900
C21 C22 1.417(5)
C21 C26 1.431(5)
C22 C23 1.391(5)
C22 C35 1.497(5)
C23 C24 1.396(5)
C23 H23A 0.9500
C24 C25 1.402(5)
C24 C27 1.528(5)
C25 C26 1.395(5)
C25 H25A 0.9500
C26 C31 1.527(5)
C27 C29A 1.483(6)
C27 C30A 1.494(6)
C27 C28A 1.495(6)
C28A H28A 0.9800
C28A H28B 0.9800
C28A H28C 0.9800
C29A H29A 0.9800
C29A H29B 0.9800
C29A H29C 0.9800
C30A H30A 0.9800
C30A H30B 0.9800
C30A H30C 0.9800
C31 C32 1.533(5)
C31 C33 1.534(5)
C31 C34 1.543(5)
C32 H32A 0.9800
C32 H32B 0.9800
C32 H32C 0.9800
C33 H33A 0.9800
C33 H33B 0.9800
C33 H33C 0.9800
C34 H34A 0.9800
C34 H34B 0.9800
C34 H34C 0.9800
C35 H35A 0.9900
C35 H35B 0.9900
C36 H36A 0.9800
C36 H36B 0.9800
C36 H36C 0.9800
C37 C38 1.502(5)
C37 H37A 0.9900
C37 H37B 0.9900
C38 H38A 1.0000
C39 C40 1.501(5)
C39 H39A 0.9900
C39 H39B 0.9900
C40 H40A 0.9900
C40 H40B 0.9900
C41 C42 1.379(6)
C41 C46 1.382(5)
C41 C47 1.504(5)
C42 C43 1.363(8)
C42 H42A 0.9500
C43 C44 1.326(9)
C43 H43A 0.9500
C44 C45 1.350(8)
C44 H44A 0.9500
C45 C46 1.378(6)
C45 H45A 0.9500
C46 H46A 0.9500
C47 H47A 0.9800
C47 H47B 0.9800
C47 H47C 0.9800

loop_
_geom_hbond_atom_site_label_D
_geom_hbond_atom_site_label_H
_geom_hbond_atom_site_label_A
_geom_hbond_distance_DH
_geom_hbond_distance_HA
_geom_hbond_distance_DA
_geom_hbond_angle_DHA
_geom_hbond_site_symmetry_A
C12 H12C O1 0.98 2.40 3.054(5) 123.8 .
C14 H14A O3 0.98 2.56 3.485(4) 158.1 2_756
C14 H14C O1 0.98 2.34 3.001(4) 123.9 .
C32 H32B O4 0.98 2.45 3.094(4) 122.6 .
C34 H34B O3 0.98 2.44 3.361(4) 156.0 1_655
C34 H34C O4 0.98 2.34 2.999(4) 124.2 .
C40 H40B O4 0.99 2.54 3.511(5) 167.8 2_766

loop_
_geom_torsion_atom_site_label_1
_geom_torsion_atom_site_label_2
_geom_torsion_atom_site_label_3
_geom_torsion_atom_site_label_4
_geom_torsion
O4 Ca1 O1 C1 150.7(3)
O5 Ca1 O1 C1 52.3(3)
O2 Ca1 O1 C1 -101.5(3)
N1 Ca1 O1 C1 -37.6(3)
N2 Ca1 O1 C1 48.7(5)
C21 Ca1 O1 C1 169.8(3)
O1 Ca1 O2 C18 68.6(2)
O4 Ca1 O2 C18 176.5(2)
O5 Ca1 O2 C18 -62.9(3)
N1 Ca1 O2 C18 -2.2(2)
N2 Ca1 O2 C18 -104.3(2)
C21 Ca1 O2 C18 -173.6(2)
O1 Ca1 O2 C19 -109.9(3)
O4 Ca1 O2 C19 -2.0(3)
O5 Ca1 O2 C19 118.6(3)
N1 Ca1 O2 C19 179.2(3)
N2 Ca1 O2 C19 77.1(3)
C21 Ca1 O2 C19 7.9(3)
O1 Ca1 O4 C21 134.7(2)
O5 Ca1 O4 C21 -124.8(2)
O2 Ca1 O4 C21 24.9(2)
N2 Ca1 O4 C21 -59.4(2)
O1 Ca1 O5 C38 168.7(2)
O4 Ca1 O5 C38 64.4(2)
O2 Ca1 O5 C38 -58.1(3)
N1 Ca1 O5 C38 -112.4(2)
N2 Ca1 O5 C38 -12.2(2)
C21 Ca1 O5 C38 44.0(3)
O1 Ca1 O5 C39 -4.3(3)
O4 Ca1 O5 C39 -108.6(3)
O2 Ca1 O5 C39 128.9(3)
N1 Ca1 O5 C39 74.5(3)
N2 Ca1 O5 C39 174.7(3)
C21 Ca1 O5 C39 -129.1(3)
O1 Ca1 N1 C16 105.3(2)
O5 Ca1 N1 C16 6.7(2)
O2 Ca1 N1 C16 -142.8(2)
N2 Ca1 N1 C16 -60.3(2)
C21 Ca1 N1 C16 -126.0(3)
O1 Ca1 N1 C15 -17.3(2)
O5 Ca1 N1 C15 -115.9(2)
O2 Ca1 N1 C15 94.7(2)
N2 Ca1 N1 C15 177.1(2)
C21 Ca1 N1 C15 111.5(2)
O1 Ca1 N1 C17 -134.3(2)
O5 Ca1 N1 C17 127.0(2)
O2 Ca1 N1 C17 -22.42(19)
N2 Ca1 N1 C17 60.0(2)
C21 Ca1 N1 C17 -5.6(3)
O1 Ca1 N2 C36 -133.8(4)
O4 Ca1 N2 C36 121.4(2)
O5 Ca1 N2 C36 -137.8(3)
O2 Ca1 N2 C36 17.5(2)
N1 Ca1 N2 C36 -50.2(3)
C21 Ca1 N2 C36 99.6(3)
O1 Ca1 N2 C37 -10.9(5)
O4 Ca1 N2 C37 -115.7(2)
O5 Ca1 N2 C37 -14.9(2)
O2 Ca1 N2 C37 140.4(2)
N1 Ca1 N2 C37 72.6(2)
C21 Ca1 N2 C37 -137.5(2)
O1 Ca1 N2 C35 106.5(4)
O4 Ca1 N2 C35 1.7(2)
O5 Ca1 N2 C35 102.6(2)
O2 Ca1 N2 C35 -102.2(2)
N1 Ca1 N2 C35 -169.9(2)
C21 Ca1 N2 C35 -20.1(2)
Ca1 O1 C1 C2 49.1(4)
Ca1 O1 C1 C6 -133.4(3)
O1 C1 C2 C3 -177.7(3)
C6 C1 C2 C3 4.7(5)
O1 C1 C2 C15 7.4(5)
C6 C1 C2 C15 -170.2(3)
C1 C2 C3 C4 -1.7(5)
C15 C2 C3 C4 173.1(3)
C2 C3 C4 C5 -1.8(5)
C2 C3 C4 C7 -178.1(3)
C3 C4 C5 C6 2.4(5)
C7 C4 C5 C6 178.8(3)
C4 C5 C6 C1 0.6(6)
C4 C5 C6 C11 -177.1(3)
O1 C1 C6 C5 178.4(3)
C2 C1 C6 C5 -4.1(5)
O1 C1 C6 C11 -3.8(5)
C2 C1 C6 C11 173.7(3)
C3 C4 C7 C9 -133.1(4)
C5 C4 C7 C9 50.7(5)
C3 C4 C7 C8 -7.6(6)
C5 C4 C7 C8 176.3(5)
C3 C4 C7 C10 107.0(5)
C5 C4 C7 C10 -69.1(5)
C5 C6 C11 C13 1.9(5)
C1 C6 C11 C13 -175.8(3)
C5 C6 C11 C14 120.5(4)
C1 C6 C11 C14 -57.1(4)
C5 C6 C11 C12 -118.9(4)
C1 C6 C11 C12 63.4(4)
C16 N1 C15 C2 -62.9(4)
C17 N1 C15 C2 178.7(3)
Ca1 N1 C15 C2 63.2(3)
C3 C2 C15 N1 116.5(4)
C1 C2 C15 N1 -68.6(4)
C16 N1 C17 C18 170.5(3)
C15 N1 C17 C18 -70.8(4)
Ca1 N1 C17 C18 46.1(3)
C20 O3 C18 O2 31.3(3)
C20 O3 C18 C17 149.0(3)
C19 O2 C18 O3 -37.7(3)
Ca1 O2 C18 O3 143.36(19)
C19 O2 C18 C17 -154.6(3)
Ca1 O2 C18 C17 26.5(3)
N1 C17 C18 O3 -164.7(3)
N1 C17 C18 O2 -49.7(4)
C18 O2 C19 C20 28.9(3)
Ca1 O2 C19 C20 -152.4(2)
C18 O3 C20 C19 -12.4(4)
O2 C19 C20 O3 -10.6(4)
Ca1 O4 C21 C22 66.9(4)
Ca1 O4 C21 C26 -111.5(3)
O1 Ca1 C21 O4 -52.3(3)
O5 Ca1 C21 O4 59.7(2)
O2 Ca1 C21 O4 -155.5(2)
N1 Ca1 C21 O4 -171.3(2)
N2 Ca1 C21 O4 114.7(2)
O1 Ca1 C21 C22 -178.2(2)
O4 Ca1 C21 C22 -125.9(4)
O5 Ca1 C21 C22 -66.3(2)
O2 Ca1 C21 C22 78.5(2)
N1 Ca1 C21 C22 62.7(3)
N2 Ca1 C21 C22 -11.2(2)
O1 Ca1 C21 C26 46.7(3)
O4 Ca1 C21 C26 99.0(4)
O5 Ca1 C21 C26 158.7(3)
O2 Ca1 C21 C26 -56.5(3)
N1 Ca1 C21 C26 -72.3(4)
N2 Ca1 C21 C26 -146.3(3)
O4 C21 C22 C23 -177.5(3)
C26 C21 C22 C23 1.0(5)
Ca1 C21 C22 C23 -138.9(3)
O4 C21 C22 C35 7.5(5)
C26 C21 C22 C35 -174.0(3)
Ca1 C21 C22 C35 46.1(3)
C21 C22 C23 C24 1.0(5)
C35 C22 C23 C24 175.8(3)
C22 C23 C24 C25 -1.7(5)
C22 C23 C24 C27 -179.8(3)
C23 C24 C25 C26 0.4(5)
C27 C24 C25 C26 178.5(3)
C24 C25 C26 C21 1.5(5)
C24 C25 C26 C31 -178.6(3)
O4 C21 C26 C25 176.3(3)
C22 C21 C26 C25 -2.2(5)
Ca1 C21 C26 C25 124.8(3)
O4 C21 C26 C31 -3.7(5)
C22 C21 C26 C31 177.9(3)
Ca1 C21 C26 C31 -55.1(4)
C23 C24 C27 C29A 61.6(5)
C25 C24 C27 C29A -116.4(5)
C23 C24 C27 C30A 177.3(5)
C25 C24 C27 C30A -0.7(6)
C23 C24 C27 C28A -57.2(5)
C25 C24 C27 C28A 124.8(4)
C25 C26 C31 C32 -115.9(4)
C21 C26 C31 C32 64.1(4)
C25 C26 C31 C33 4.6(4)
C21 C26 C31 C33 -175.5(3)
C25 C26 C31 C34 124.0(3)
C21 C26 C31 C34 -56.0(4)
C23 C22 C35 N2 106.9(4)
C21 C22 C35 N2 -78.1(4)
C36 N2 C35 C22 -70.7(4)
C37 N2 C35 C22 170.8(3)
Ca1 N2 C35 C22 53.7(3)
C36 N2 C37 C38 166.1(3)
C35 N2 C37 C38 -75.5(4)
Ca1 N2 C37 C38 39.1(3)
C40 O6 C38 O5 40.5(3)
C40 O6 C38 C37 158.4(3)
C39 O5 C38 O6 -30.1(4)
Ca1 O5 C38 O6 155.4(2)
C39 O5 C38 C37 -148.4(3)
Ca1 O5 C38 C37 37.0(4)
N2 C37 C38 O6 -165.2(3)
N2 C37 C38 O5 -49.8(4)
C38 O5 C39 C40 8.0(4)
Ca1 O5 C39 C40 -178.1(2)
C38 O6 C40 C39 -34.5(4)
O5 C39 C40 O6 15.7(4)
C46 C41 C42 C43 -1.5(7)
C47 C41 C42 C43 178.1(5)
C41 C42 C43 C44 1.5(9)
C42 C43 C44 C45 -0.5(10)
C43 C44 C45 C46 -0.4(9)
C44 C45 C46 C41 0.3(8)
C42 C41 C46 C45 0.6(6)
C47 C41 C46 C45 -179.0(4)
